data_7020417
loop_
_publ_author_name
'Korenev, V. S.'
'Abramov, P. A.'
'Vicent, C.'
'Mainichev, D. A.'
'Floquet, S.'
'Cadot, E.'
'Sokolov, M. N.'
'Fedin, V. P.'

_publ_section_title
;
 Trapping {BW(12)}(2) tungstoborate: synthesis and crystal structure of
 hybrid [{(H(2)BW(12)O(42))(2)O}{Mo(6)O(6)S(6)(OH)(4)(H(2)O)(2)}](14-)
 anion.
;
_journal_issue 48
_journal_name_full 'Dalton transactions (Cambridge, England : 2003)'
_journal_page_first 14484
_journal_page_last 14486
_journal_paper_doi 10.1039/c2dt31512b
_journal_volume 41
_journal_year 2012
_chemical_formula_sum 'C20.6 H147 B2 Mo6 N10.3 O121.45 S6 W24'
_chemical_formula_weight 7685.11
_chemical_name_systematic
;
?
;
_space_group_IT_number 2
_symmetry_cell_setting triclinic
_symmetry_space_group_name_Hall '-P 1'
_symmetry_space_group_name_H-M 'P -1'
_atom_sites_solution_hydrogens geom
_atom_sites_solution_primary direct
_atom_sites_solution_secondary difmap
_audit_creation_method SHELXL-97
_cell_angle_alpha 84.6380(10)
_cell_angle_beta 84.6060(10)
_cell_angle_gamma 85.9980(10)
_cell_formula_units_Z 2
_cell_length_a 16.8821(6)
_cell_length_b 21.1874(10)
_cell_length_c 21.4856(10)
_cell_measurement_reflns_used 9761
_cell_measurement_temperature 150(2)
_cell_measurement_theta_max 28.69
_cell_measurement_theta_min 2.87
_cell_volume 7603.2(6)
_computing_cell_refinement 'SAINT (Bruker-AXS, 2004)'
_computing_data_collection 'APEX2 (Bruker-AXS, 2004)'
_computing_data_reduction 'SAINT (Bruker-AXS, 2004)'
_computing_molecular_graphics 'SHELXTL (Bruker-AXS, 2004)'
_computing_publication_material 'CIFTAB-97 (Sheldrick, 1998)'
_computing_structure_refinement 'SHELXL-97 (Sheldrick, 1998)'
_computing_structure_solution 'SHELXS-97 (Sheldrick, 1998)'
_diffrn_ambient_temperature 150(2)
_diffrn_detector_area_resol_mean 25
_diffrn_measured_fraction_theta_full 0.967
_diffrn_measured_fraction_theta_max 0.967
_diffrn_measurement_device_type 'Bruker Nonius X8Apex CCD'
_diffrn_measurement_method '\f scans'
_diffrn_radiation_monochromator graphite
_diffrn_radiation_probe x-ray
_diffrn_radiation_source 'fine-focus sealed tube'
_diffrn_radiation_type MoK\a
_diffrn_radiation_wavelength 0.71073
_diffrn_reflns_av_R_equivalents 0.0353
_diffrn_reflns_av_sigmaI/netI 0.0611
_diffrn_reflns_limit_h_max 12
_diffrn_reflns_limit_h_min -22
_diffrn_reflns_limit_k_max 28
_diffrn_reflns_limit_k_min -28
_diffrn_reflns_limit_l_max 28
_diffrn_reflns_limit_l_min -29
_diffrn_reflns_number 63340
_diffrn_reflns_theta_full 28.72
_diffrn_reflns_theta_max 28.72
_diffrn_reflns_theta_min 0.97
_diffrn_standards_decay_% 0
_diffrn_standards_number 0
_exptl_absorpt_coefficient_mu 18.731
_exptl_absorpt_correction_T_max 0.1945
_exptl_absorpt_correction_T_min 0.1335
_exptl_absorpt_correction_type multi-scan
_exptl_absorpt_process_details 'SADABS (Bruker-AXS, 2004)'
_exptl_crystal_colour brown
_exptl_crystal_density_diffrn 3.357
_exptl_crystal_density_method 'not measured'
_exptl_crystal_description prism
_exptl_crystal_F_000 6897
_exptl_crystal_size_max 0.18
_exptl_crystal_size_mid 0.16
_exptl_crystal_size_min 0.13
_refine_diff_density_max 7.162
_refine_diff_density_min -5.656
_refine_diff_density_rms 0.400
_refine_ls_extinction_method none
_refine_ls_goodness_of_fit_ref 1.052
_refine_ls_hydrogen_treatment constr
_refine_ls_matrix_type full
_refine_ls_number_parameters 1797
_refine_ls_number_reflns 38102
_refine_ls_number_restraints 0
_refine_ls_restrained_S_all 1.052
_refine_ls_R_factor_all 0.0738
_refine_ls_R_factor_gt 0.0500
_refine_ls_shift/su_max 0.001
_refine_ls_shift/su_mean 0.000
_refine_ls_structure_factor_coef Fsqd
_refine_ls_weighting_details 'calc w=1/[\s^2^(Fo^2^)+(0.0000P)^2^+380.7574P] where P=(Fo^2^+2Fc^2^)/3'
_refine_ls_weighting_scheme calc
_refine_ls_wR_factor_gt 0.1089
_refine_ls_wR_factor_ref 0.1218
_reflns_number_gt 29300
_reflns_number_total 38102
_reflns_threshold_expression >2\s(I)
_cod_data_source_file c2dt31512b.txt
_cod_data_source_block wk118dma
_cod_original_sg_symbol_H-M P-1
_cod_original_formula_sum 'C20.60 H147 B2 Mo6 N10.30 O121.45 S6 W24'
_cod_database_code 7020417

loop_
_symmetry_equiv_pos_as_xyz
'x, y, z'
'-x, -y, -z'

loop_
_atom_site_label
_atom_site_type_symbol
_atom_site_fract_x
_atom_site_fract_y
_atom_site_fract_z
_atom_site_U_iso_or_equiv
_atom_site_adp_type
_atom_site_occupancy
_atom_site_symmetry_multiplicity
_atom_site_calc_flag
_atom_site_refinement_flags
_atom_site_disorder_assembly
_atom_site_disorder_group
W1 W 1.12163(3) 0.31637(2) 0.24937(2) 0.01497(9) Uani 1 1 d . . .
W2 W 0.88259(3) 0.07365(2) 0.42196(2) 0.01829(10) Uani 1 1 d . . .
W3 W 0.84868(3) 0.23139(2) 0.37998(2) 0.01627(10) Uani 1 1 d . . .
W4 W 0.76212(3) 0.18873(2) 0.18267(3) 0.02045(11) Uani 1 1 d . . .
W5 W 0.67995(3) 0.28672(2) 0.28718(2) 0.02004(11) Uani 1 1 d . . .
W6 W 0.63789(3) 0.21990(3) 0.44854(3) 0.02170(11) Uani 1 1 d . . .
W7 W 1.18465(3) 0.42893(2) 0.35243(2) 0.01789(10) Uani 1 1 d . . .
W8 W 0.96650(3) 0.20256(2) 0.22332(2) 0.01652(10) Uani 1 1 d . . .
W9 W 0.79912(3) 0.02087(2) 0.22647(3) 0.02531(13) Uani 1 1 d . . .
W10 W 1.00065(3) 0.49549(2) 0.37615(2) 0.01985(11) Uani 1 1 d . . .
W11 W 1.09576(4) 0.50629(2) 0.09083(2) 0.02234(11) Uani 1 1 d . . .
W12 W 1.15655(4) 0.57614(2) 0.39730(2) 0.02427(12) Uani 1 1 d . . .
W13 W 1.31697(4) 0.48223(3) 0.21847(3) 0.02589(12) Uani 1 1 d . . .
W14 W 0.57127(4) 0.17925(3) 0.23605(3) 0.02635(13) Uani 1 1 d . . .
W15 W 0.60623(4) 0.00890(3) 0.27960(3) 0.03098(14) Uani 1 1 d . . .
W16 W 0.97087(3) 0.45633(2) 0.21580(2) 0.01775(10) Uani 1 1 d . . .
W17 W 0.93524(4) 0.62106(2) 0.26132(3) 0.02669(13) Uani 1 1 d . . .
W18 W 1.05770(5) 0.67139(3) 0.13979(3) 0.03417(16) Uani 1 1 d . . .
W19 W 1.08828(5) 0.70480(2) 0.28457(3) 0.03208(15) Uani 1 1 d . . .
W20 W 0.67044(3) 0.06510(3) 0.48761(3) 0.02550(12) Uani 1 1 d . . .
W21 W 0.52355(4) 0.11619(3) 0.39841(3) 0.02961(13) Uani 1 1 d . . .
W22 W 1.26070(5) 0.60337(3) 0.11946(3) 0.03620(16) Uani 1 1 d . . .
W23 W 0.75045(4) -0.04091(2) 0.37207(3) 0.03009(14) Uani 1 1 d . . .
W24 W 1.29377(4) 0.63149(3) 0.26453(3) 0.03256(15) Uani 1 1 d . . .
Mo1 Mo 1.00089(7) 0.02345(5) 0.27655(5) 0.0189(2) Uani 1 1 d . . .
Mo2 Mo 1.37393(7) 0.12009(5) 0.05843(5) 0.0215(2) Uani 1 1 d . . .
Mo3 Mo 1.25844(7) 0.37881(5) 0.10465(5) 0.0197(2) Uani 1 1 d . . .
Mo4 Mo 1.35003(7) 0.27564(5) 0.05476(5) 0.0219(2) Uani 1 1 d . . .
Mo5 Mo 1.14305(7) -0.02461(5) 0.21214(5) 0.0201(2) Uani 1 1 d . . .
Mo6 Mo 1.30115(7) 0.01086(5) 0.11730(5) 0.0212(2) Uani 1 1 d . . .
S1 S 1.2251(2) 0.31615(16) 0.02869(15) 0.0239(7) Uani 1 1 d . . .
S2 S 1.2661(2) 0.07278(16) 0.02793(16) 0.0249(7) Uani 1 1 d . . .
S3 S 1.0245(2) 0.00914(16) 0.17079(16) 0.0241(7) Uani 1 1 d . . .
S4 S 1.3598(2) 0.31599(17) 0.14980(16) 0.0257(7) Uani 1 1 d . . .
S5 S 1.3869(2) 0.07302(16) 0.15924(15) 0.0217(6) Uani 1 1 d . . .
S6 S 1.1300(2) 0.02174(16) 0.30726(16) 0.0222(7) Uani 1 1 d . . .
O2 O 1.0079(6) 0.1270(4) 0.2460(4) 0.023(2) Uani 1 1 d . . .
O1 O 1.0513(6) 0.2534(4) 0.2340(4) 0.0218(19) Uani 1 1 d . . .
O19 O 0.5322(7) -0.0324(5) 0.2560(6) 0.044(3) Uani 1 1 d . . .
O16 O 1.0989(6) 0.5022(4) 0.2058(4) 0.0180(18) Uani 1 1 d . . .
O7 O 0.7786(5) 0.2748(4) 0.3227(4) 0.0146(17) Uani 1 1 d . . .
O8 O 0.6667(6) 0.3677(4) 0.2799(4) 0.024(2) Uani 1 1 d . . .
O18 O 0.9531(7) 0.6699(5) 0.1812(5) 0.033(2) Uani 1 1 d . . .
O9 O 1.1845(6) 0.2645(4) 0.2935(4) 0.022(2) Uani 1 1 d . . .
O15 O 0.9957(6) 0.4791(4) 0.1277(4) 0.0187(18) Uani 1 1 d . . .
O6 O 0.7993(6) 0.1336(4) 0.3472(4) 0.0200(19) Uani 1 1 d . . .
O10 O 0.9569(5) 0.0694(4) 0.3571(4) 0.0207(19) Uani 1 1 d . . .
O14 O 1.1207(6) 0.5246(4) 0.3134(4) 0.0216(19) Uani 1 1 d . . .
O13 O 1.1994(6) 0.4887(4) 0.4114(4) 0.025(2) Uani 1 1 d . . .
O12 O 1.1782(7) 0.6037(5) 0.4662(4) 0.032(3) Uani 1 1 d . . .
O20 O 0.6877(6) -0.0081(4) 0.2169(5) 0.031(2) Uani 1 1 d . . .
O17 O 0.9762(8) 0.6923(4) 0.2969(5) 0.037(3) Uani 1 1 d . . .
O35 O 1.0354(5) 0.3184(4) 0.3355(4) 0.0177(18) Uani 1 1 d . . .
O21 O 0.5836(6) 0.0905(4) 0.2351(5) 0.030(2) Uani 1 1 d . . .
O29 O 1.1928(6) 0.5483(5) 0.0911(4) 0.028(2) Uani 1 1 d . . .
O24 O 1.0278(5) 0.3807(4) 0.2154(4) 0.0160(17) Uani 1 1 d . . .
O28 O 1.0998(7) 0.6483(4) 0.3597(5) 0.032(2) Uani 1 1 d . . .
O22 O 0.9372(6) 0.5472(4) 0.2216(4) 0.024(2) Uani 1 1 d . . .
O27 O 1.0518(7) 0.5948(4) 0.1091(5) 0.031(3) Uani 1 1 d . . .
O31 O 0.5335(6) 0.1931(5) 0.4374(5) 0.030(2) Uani 1 1 d . . .
O23 O 0.9774(5) 0.4572(4) 0.3033(4) 0.0166(17) Uani 1 1 d . . .
O32 O 0.5561(5) 0.0696(5) 0.4721(5) 0.030(2) Uani 1 1 d . . .
O33 O 0.7764(5) 0.0804(4) 0.4733(4) 0.0209(19) Uani 1 1 d . . .
O25 O 1.1764(6) 0.3247(4) 0.1765(4) 0.0199(19) Uani 1 1 d . . .
O34 O 1.0543(6) 0.5439(4) 0.4269(4) 0.022(2) Uani 1 1 d . . .
O39 O 0.5258(6) 0.1692(4) 0.3198(5) 0.027(2) Uani 1 1 d . . .
O45 O 0.6487(6) 0.1512(4) 0.5114(5) 0.025(2) Uani 1 1 d . . .
O57 O 0.9545(6) 0.5724(4) 0.3374(4) 0.024(2) Uani 1 1 d . . .
O54 O 0.8771(6) 0.4303(4) 0.2142(4) 0.023(2) Uani 1 1 d . . .
O50 O 0.9730(6) -0.0478(4) 0.3077(4) 0.023(2) Uani 1 1 d . . .
O49 O 0.8412(6) -0.0196(4) 0.1640(5) 0.032(3) Uani 1 1 d . . .
O44 O 0.8013(6) 0.2068(5) 0.1072(4) 0.026(2) Uani 1 1 d . . .
O43 O 0.7409(6) 0.2736(4) 0.2078(4) 0.0207(19) Uani 1 1 d . . .
O51 O 0.8564(6) 0.1814(4) 0.2250(5) 0.024(2) Uani 1 1 d . . .
O42 O 0.6312(6) 0.2683(4) 0.3678(5) 0.025(2) Uani 1 1 d . . .
O46 O 0.8895(5) 0.1607(4) 0.4329(4) 0.0180(18) Uani 1 1 d . . .
O36 O 0.8826(6) 0.0532(4) 0.2550(5) 0.024(2) Uani 1 1 d . . .
O52 O 0.6505(6) -0.0547(5) 0.3377(6) 0.035(3) Uani 1 1 d . . .
O48 O 0.7995(6) -0.0506(4) 0.2914(5) 0.031(3) Uani 1 1 d . . .
O58 O 1.0748(7) 0.6117(4) 0.2375(4) 0.026(2) Uani 1 1 d . . .
O41 O 0.7484(5) 0.2239(4) 0.4344(4) 0.0182(18) Uani 1 1 d . . .
O38 O 0.5873(6) 0.2673(4) 0.2511(5) 0.028(2) Uani 1 1 d . . .
O37 O 0.6590(5) 0.1283(4) 0.3905(5) 0.024(2) Uani 1 1 d . . .
O55 O 0.9222(6) 0.4714(4) 0.4265(4) 0.026(2) Uani 1 1 d . . .
O56 O 0.8341(7) 0.6396(5) 0.2755(5) 0.039(3) Uani 1 1 d . . .
O47 O 0.9268(5) 0.2202(4) 0.3163(4) 0.0192(18) Uani 1 1 d . . .
O40 O 0.4224(7) 0.1127(5) 0.4132(6) 0.041(3) Uani 1 1 d . . .
O60 O 1.0864(10) 0.7760(5) 0.3157(6) 0.052(4) Uani 1 1 d . . .
O53 O 1.0762(6) 0.4255(4) 0.3904(4) 0.0196(18) Uani 1 1 d . . .
O4 O 1.0639(8) 0.0599(5) -0.0625(5) 0.042(3) Uani 1 1 d . . .
O71 O 1.1327(6) -0.1022(4) 0.2333(5) 0.030(2) Uani 1 1 d . . .
O66 O 1.2245(6) 0.3621(4) 0.3929(4) 0.0208(19) Uani 1 1 d . . .
O78 O 1.2680(5) -0.0267(4) 0.2089(4) 0.0190(18) Uani 1 1 d . . .
O79 O 1.1919(6) -0.0312(4) 0.1204(5) 0.024(2) Uani 1 1 d . . .
O63 O 1.3578(7) 0.5566(5) 0.2577(5) 0.032(2) Uani 1 1 d . . .
O76 O 1.3442(6) 0.2003(4) -0.0027(4) 0.026(2) Uani 1 1 d . . .
O67 O 1.1471(6) 0.4297(4) 0.0982(4) 0.024(2) Uani 1 1 d . . .
O68 O 1.4141(7) 0.3174(5) 0.0053(5) 0.036(3) Uani 1 1 d . . .
O69 O 1.4519(7) 0.0875(5) 0.0158(5) 0.032(2) Uani 1 1 d . . .
O65 O 1.1484(6) 0.3917(4) 0.2834(4) 0.022(2) Uani 1 1 d . . .
O77 O 1.2745(5) 0.1940(4) 0.1126(4) 0.0185(18) Uani 1 1 d . . .
O62 O 1.0752(8) 0.7332(5) 0.1999(5) 0.041(3) Uani 1 1 d . . .
O64 O 1.2537(6) 0.4335(4) 0.1835(4) 0.022(2) Uani 1 1 d . . .
O70 O 1.3624(7) -0.0478(5) 0.0892(5) 0.032(2) Uani 1 1 d . . .
O61 O 1.1709(8) 0.6629(5) 0.1266(4) 0.037(3) Uani 1 1 d . . .
O89 O 1.1879(6) 0.0784(4) 0.1697(4) 0.0211(19) Uani 1 1 d . . .
O108 O 0.9793(5) 0.2057(4) 0.1414(4) 0.0214(19) Uani 1 1 d . . .
O97 O 0.8834(6) 0.2935(4) 0.4132(4) 0.024(2) Uani 1 1 d . . .
O95 O 0.9339(6) 0.0415(5) 0.4845(5) 0.028(2) Uani 1 1 d . . .
O106 O 1.0818(7) 0.5153(4) 0.0121(5) 0.031(2) Uani 1 1 d . . .
O105 O 0.7639(6) 0.0990(4) 0.1851(4) 0.023(2) Uani 1 1 d . . .
O107 O 0.9000(6) 0.2989(4) 0.2086(5) 0.031(2) Uani 1 1 d . . .
O81 O 1.3078(6) 0.4349(5) 0.0594(4) 0.027(2) Uani 1 1 d . . .
O82 O 1.4270(6) 0.1990(4) 0.0847(5) 0.025(2) Uani 1 1 d . . .
O91 O 0.4883(6) 0.1960(5) 0.1956(5) 0.033(2) Uani 1 1 d . . .
O83 O 0.6125(6) 0.2795(5) 0.4967(5) 0.029(2) Uani 1 1 d . . .
O80 O 1.3606(8) 0.6805(6) 0.2880(5) 0.045(3) Uani 1 1 d . . .
O85 O 0.7712(7) -0.1168(5) 0.4052(6) 0.039(3) Uani 1 1 d . . .
O88 O 1.0368(9) 0.7250(5) 0.0760(5) 0.045(3) Uani 1 1 d . . .
O101 O 0.6923(6) 0.1723(4) 0.2801(5) 0.027(2) Uani 1 1 d . . .
O87 O 1.2121(7) 0.5630(4) 0.2225(4) 0.026(2) Uani 1 1 d . . .
O100 O 0.7170(6) 0.0564(4) 0.3100(5) 0.026(2) Uani 1 1 d . . .
O90 O 0.6496(6) 0.1899(4) 0.1664(4) 0.027(2) Uani 1 1 d . . .
O103 O 1.2741(6) 0.4561(4) 0.3019(4) 0.024(2) Uani 1 1 d . . .
O94 O 1.4075(7) 0.4395(5) 0.2161(5) 0.038(3) Uani 1 1 d . . .
O84 O 1.1986(8) 0.6892(5) 0.2667(5) 0.035(3) Uani 1 1 d . . .
O92 O 1.3077(9) 0.6342(6) 0.0503(6) 0.055(4) Uani 1 1 d . . .
O102 O 0.5495(6) 0.0475(5) 0.3504(5) 0.029(2) Uani 1 1 d . . .
O93 O 1.3373(7) 0.5362(5) 0.1417(5) 0.037(3) Uani 1 1 d . . .
O99 O 0.6849(6) -0.0036(5) 0.4392(5) 0.029(2) Uani 1 1 d . . .
O96 O 0.6641(7) 0.0278(5) 0.5621(6) 0.040(3) Uani 1 1 d . . .
O98 O 1.3066(8) 0.6532(5) 0.1763(5) 0.038(3) Uani 1 1 d . . .
O104 O 1.2482(7) 0.5971(5) 0.3443(5) 0.030(2) Uani 1 1 d . . .
N2 N 1.1687(8) 0.1341(6) 0.4107(6) 0.033(3) Uani 1 1 d . . .
H2D H 1.1959 0.1214 0.3744 0.040 Uiso 1 1 calc R . .
H2E H 1.1969 0.1646 0.4251 0.040 Uiso 1 1 calc R . .
N1 N 0.9459(9) 0.6668(6) 0.4407(6) 0.038(3) Uani 1 1 d . . .
H1D H 0.9778 0.6465 0.4106 0.045 Uiso 1 1 calc R . .
H1E H 0.9292 0.7061 0.4228 0.045 Uiso 1 1 calc R . .
N7 N 0.9334(9) 0.3051(6) 0.0515(6) 0.037(3) Uani 1 1 d . . .
H7D H 0.9329 0.2731 0.0835 0.045 Uiso 1 1 calc R . .
H7E H 0.9364 0.2867 0.0141 0.045 Uiso 1 1 calc R . .
N10 N 0.7589(9) 0.4460(6) 0.4161(6) 0.036(3) Uani 1 1 d . . .
H10A H 0.7352 0.4858 0.4218 0.043 Uiso 1 1 calc R A 2
H10B H 0.8012 0.4396 0.4404 0.043 Uiso 1 1 calc R A 2
N4 N 0.8098(8) 0.1744(6) 0.5697(6) 0.032(3) Uani 1 1 d . . .
H4D H 0.7924 0.1620 0.5337 0.038 Uiso 1 1 calc R B 2
H4E H 0.8644 0.1677 0.5670 0.038 Uiso 1 1 calc R B 2
N6 N 0.8994(13) -0.1666(7) 0.2728(9) 0.067(6) Uani 1 1 d . . .
H6A H 0.8894 -0.1285 0.2901 0.080 Uiso 1 1 calc R C 2
H6B H 0.9323 -0.1918 0.2979 0.080 Uiso 1 1 calc R C 2
N9 N 0.6432(11) 0.0753(10) 0.0884(9) 0.068(6) Uani 1 1 d . . .
H9A H 0.6174 0.1112 0.0705 0.082 Uiso 1 1 calc R D 2
H9B H 0.6478 0.0808 0.1298 0.082 Uiso 1 1 calc R D 2
C4 C 1.0895(10) 0.1620(8) 0.3966(9) 0.040(4) Uani 1 1 d . . .
H4A H 1.0955 0.1982 0.3650 0.060 Uiso 1 1 calc R . .
H4B H 1.0607 0.1764 0.4350 0.060 Uiso 1 1 calc R . .
H4C H 1.0596 0.1300 0.3805 0.060 Uiso 1 1 calc R . .
C14 C 1.0032(10) 0.3417(8) 0.0529(9) 0.039(4) Uani 1 1 d . . .
H14A H 1.0517 0.3136 0.0482 0.058 Uiso 1 1 calc R . .
H14B H 1.0007 0.3605 0.0931 0.058 Uiso 1 1 calc R . .
H14C H 1.0041 0.3755 0.0185 0.058 Uiso 1 1 calc R . .
C2 C 0.9935(12) 0.6754(8) 0.4936(8) 0.042(4) Uani 1 1 d . . .
H2A H 1.0395 0.7000 0.4781 0.063 Uiso 1 1 calc R . .
H2B H 1.0121 0.6337 0.5125 0.063 Uiso 1 1 calc R . .
H2C H 0.9603 0.6981 0.5253 0.063 Uiso 1 1 calc R . .
C1 C 0.8749(13) 0.6293(9) 0.4605(9) 0.050(5) Uani 1 1 d . . .
H1A H 0.8459 0.6249 0.4239 0.074 Uiso 1 1 calc R . .
H1B H 0.8399 0.6513 0.4916 0.074 Uiso 1 1 calc R . .
H1C H 0.8923 0.5871 0.4789 0.074 Uiso 1 1 calc R . .
C3 C 1.1644(14) 0.0797(9) 0.4577(8) 0.054(6) Uani 1 1 d . . .
H3A H 1.2185 0.0625 0.4651 0.081 Uiso 1 1 calc R . .
H3B H 1.1348 0.0469 0.4426 0.081 Uiso 1 1 calc R . .
H3C H 1.1372 0.0932 0.4970 0.081 Uiso 1 1 calc R . .
C8 C 0.7758(12) 0.1347(8) 0.6235(8) 0.045(4) Uani 1 1 d . H .
H8A H 0.7921 0.0901 0.6184 0.067 Uiso 1 1 calc R . .
H8B H 0.7176 0.1406 0.6260 0.067 Uiso 1 1 calc R . .
H8C H 0.7950 0.1470 0.6620 0.067 Uiso 1 1 calc R . .
C13 C 0.8573(12) 0.3468(9) 0.0583(9) 0.051(5) Uani 1 1 d . . .
H13A H 0.8115 0.3211 0.0574 0.077 Uiso 1 1 calc R . .
H13B H 0.8573 0.3803 0.0236 0.077 Uiso 1 1 calc R . .
H13C H 0.8539 0.3661 0.0982 0.077 Uiso 1 1 calc R . .
B1 B 1.1293(15) 0.5520(11) 0.2454(11) 0.050 Uiso 1 1 d . . .
B2 B 0.7142(15) 0.1229(11) 0.3320(11) 0.050 Uiso 1 1 d . . .
N11A N 1.251(2) -0.2187(15) 0.1367(17) 0.041(5) Uani 0.45 1 d P E 1
H11D H 1.2910 -0.2397 0.1126 0.049 Uiso 0.45 1 calc PR E 1
H11E H 1.2215 -0.2496 0.1585 0.049 Uiso 0.45 1 calc PR E 1
C21A C 1.2029(17) -0.1857(10) 0.0954(11) 0.069(7) Uani 0.45 1 d P E 1
H21A H 1.1826 -0.2152 0.0691 0.104 Uiso 0.45 1 calc PR E 1
H21B H 1.2334 -0.1541 0.0687 0.104 Uiso 0.45 1 calc PR E 1
H21C H 1.1581 -0.1640 0.1189 0.104 Uiso 0.45 1 calc PR E 1
C22A C 1.2910(14) -0.1898(9) 0.1832(11) 0.059(6) Uani 0.45 1 d P E 1
H22A H 1.3219 -0.2227 0.2074 0.088 Uiso 0.45 1 calc PR E 1
H22B H 1.2509 -0.1687 0.2116 0.088 Uiso 0.45 1 calc PR E 1
H22C H 1.3268 -0.1585 0.1620 0.088 Uiso 0.45 1 calc PR E 1
N11B N 1.2138(18) -0.2064(12) 0.1598(13) 0.041(5) Uani 0.55 1 d P F 2
H11F H 1.2111 -0.2498 0.1652 0.049 Uiso 0.55 1 calc PR F 2
H11G H 1.1720 -0.1890 0.1846 0.049 Uiso 0.55 1 calc PR F 2
C21B C 1.2029(17) -0.1857(10) 0.0954(11) 0.069(7) Uani 0.55 1 d P F 2
H21D H 1.1513 -0.1984 0.0850 0.104 Uiso 0.55 1 calc PR F 2
H21E H 1.2457 -0.2051 0.0681 0.104 Uiso 0.55 1 calc PR F 2
H21F H 1.2042 -0.1393 0.0891 0.104 Uiso 0.55 1 calc PR F 2
C22B C 1.2910(14) -0.1898(9) 0.1832(11) 0.059(6) Uani 0.55 1 d P F 2
H22D H 1.2928 -0.2062 0.2273 0.088 Uiso 0.55 1 calc PR F 2
H22E H 1.2939 -0.1435 0.1795 0.088 Uiso 0.55 1 calc PR F 2
H22F H 1.3362 -0.2089 0.1580 0.088 Uiso 0.55 1 calc PR F 2
C20 C 0.7879(11) 0.4428(9) 0.3496(8) 0.044(4) Uani 1 1 d . G 2
H20A H 0.8267 0.4750 0.3374 0.066 Uiso 1 1 calc R G 2
H20B H 0.7430 0.4507 0.3236 0.066 Uiso 1 1 calc R G 2
H20C H 0.8134 0.4006 0.3435 0.066 Uiso 1 1 calc R G 2
C7 C 0.7885(13) 0.2442(8) 0.5731(9) 0.051(5) Uani 1 1 d . H 2
H7A H 0.8136 0.2680 0.5360 0.076 Uiso 1 1 calc R H 2
H7B H 0.8076 0.2580 0.6110 0.076 Uiso 1 1 calc R H 2
H7C H 0.7305 0.2520 0.5744 0.076 Uiso 1 1 calc R H 2
C19 C 0.7005(13) 0.3976(10) 0.4363(10) 0.055(5) Uani 1 1 d . G 2
H19A H 0.6820 0.4006 0.4805 0.082 Uiso 1 1 calc R G 2
H19B H 0.7260 0.3552 0.4308 0.082 Uiso 1 1 calc R G 2
H19C H 0.6551 0.4048 0.4107 0.082 Uiso 1 1 calc R G 2
C12 C 0.9424(16) -0.1547(9) 0.2100(10) 0.065(7) Uani 1 1 d . I 2
H12A H 0.9919 -0.1344 0.2140 0.098 Uiso 1 1 calc R I 2
H12B H 0.9088 -0.1268 0.1830 0.098 Uiso 1 1 calc R I 2
H12C H 0.9551 -0.1951 0.1914 0.098 Uiso 1 1 calc R I 2
C18 C 0.7204(15) 0.0651(13) 0.0563(12) 0.080(6) Uani 1 1 d . J 2
H18A H 0.7521 0.1014 0.0596 0.120 Uiso 1 1 calc R J 2
H18B H 0.7150 0.0604 0.0120 0.120 Uiso 1 1 calc R J 2
H18C H 0.7470 0.0264 0.0752 0.120 Uiso 1 1 calc R J 2
C11 C 0.8227(16) -0.1975(9) 0.2737(14) 0.079(8) Uani 1 1 d . I 2
H11A H 0.7987 -0.2034 0.3170 0.118 Uiso 1 1 calc R I 2
H11B H 0.8327 -0.2389 0.2566 0.118 Uiso 1 1 calc R I 2
H11C H 0.7863 -0.1705 0.2482 0.118 Uiso 1 1 calc R I 2
C17 C 0.5945(16) 0.0161(12) 0.0836(12) 0.080(6) Uani 1 1 d . J 2
H17A H 0.5412 0.0224 0.1053 0.120 Uiso 1 1 calc R J 2
H17B H 0.6220 -0.0218 0.1030 0.120 Uiso 1 1 calc R J 2
H17C H 0.5896 0.0107 0.0393 0.120 Uiso 1 1 calc R J 2
O19W O 1.5077(17) 0.7519(13) 0.3127(13) 0.058(7) Uiso 0.30 1 d P K 3
N12 N 1.5077(17) 0.7519(13) 0.3127(13) 0.058(7) Uiso 0.30 1 d P L 4
H12V H 1.4940 0.7210 0.3441 0.070 Uiso 0.30 1 calc PR L 4
H12W H 1.5067 0.7340 0.2754 0.070 Uiso 0.30 1 calc PR L 4
C121 C 1.439(3) 0.804(3) 0.315(3) 0.035(11) Uiso 0.30 1 d P L 4
H12D H 1.3888 0.7851 0.3113 0.052 Uiso 0.30 1 calc PR L 4
H12E H 1.4490 0.8363 0.2795 0.052 Uiso 0.30 1 calc PR L 4
H12F H 1.4371 0.8237 0.3543 0.052 Uiso 0.30 1 calc PR L 4
C122 C 1.593(3) 0.764(2) 0.318(2) 0.026(10) Uiso 0.30 1 d P L 4
H12G H 1.6258 0.7237 0.3162 0.039 Uiso 0.30 1 calc PR L 4
H12H H 1.5978 0.7806 0.3588 0.039 Uiso 0.30 1 calc PR L 4
H12I H 1.6118 0.7944 0.2842 0.039 Uiso 0.30 1 calc PR L 4
N13 N 1.190(3) 0.477(2) -0.117(2) 0.062(12) Uiso 0.40 1 d P M 5
H13D H 1.2157 0.4937 -0.0871 0.074 Uiso 0.40 1 calc PR M 5
H13E H 1.1470 0.5044 -0.1265 0.074 Uiso 0.40 1 calc PR M 5
C123 C 1.164(3) 0.421(2) -0.094(2) 0.034(9) Uiso 0.40 1 d P M 5
H12M H 1.1242 0.4268 -0.0583 0.051 Uiso 0.40 1 calc PR M 5
H12N H 1.2086 0.3930 -0.0804 0.051 Uiso 0.40 1 calc PR M 5
H12O H 1.1390 0.4020 -0.1268 0.051 Uiso 0.40 1 calc PR M 5
C124 C 1.249(3) 0.468(2) -0.179(2) 0.050(11) Uiso 0.40 1 d P M 5
H12J H 1.2753 0.5081 -0.1913 0.074 Uiso 0.40 1 calc PR M 5
H12K H 1.2190 0.4579 -0.2128 0.074 Uiso 0.40 1 calc PR M 5
H12L H 1.2897 0.4341 -0.1699 0.074 Uiso 0.40 1 calc PR M 5
O36W O 1.126(2) 0.4280(18) -0.0777(18) 0.058(10) Uiso 0.40 1 d P N 6
N15 N 0.550(2) -0.0956(17) 0.4373(16) 0.034(7) Uiso 0.40 1 d P O 7
H15G H 0.5234 -0.0828 0.4739 0.041 Uiso 0.40 1 calc PR O 7
H15H H 0.5819 -0.0637 0.4210 0.041 Uiso 0.40 1 calc PR O 7
C151 C 0.600(3) -0.150(2) 0.453(2) 0.052(12) Uiso 0.40 1 d P O 7
H15A H 0.6369 -0.1400 0.4832 0.078 Uiso 0.40 1 calc PR O 7
H15B H 0.6309 -0.1640 0.4155 0.078 Uiso 0.40 1 calc PR O 7
H15C H 0.5676 -0.1847 0.4727 0.078 Uiso 0.40 1 calc PR O 7
C152 C 0.493(3) -0.100(2) 0.395(2) 0.043(10) Uiso 0.40 1 d P O 7
H15D H 0.4630 -0.0592 0.3886 0.064 Uiso 0.40 1 calc PR O 7
H15E H 0.4561 -0.1326 0.4125 0.064 Uiso 0.40 1 calc PR O 7
H15F H 0.5194 -0.1123 0.3552 0.064 Uiso 0.40 1 calc PR O 7
O1X O 0.5543(17) -0.1393(13) 0.4288(13) 0.023(6) Uiso 0.35 1 d P P 8
O2X O 0.541(2) -0.059(2) 0.4312(19) 0.026(8) Uiso 0.25 1 d P P 8
C161 C 1.415(3) 0.434(3) -0.073(3) 0.035(11) Uiso 0.30 1 d P Q 9
H16A H 1.4430 0.3967 -0.0531 0.052 Uiso 0.30 1 calc PR Q 9
H16B H 1.4057 0.4670 -0.0437 0.052 Uiso 0.30 1 calc PR Q 9
H16C H 1.4484 0.4505 -0.1104 0.052 Uiso 0.30 1 calc PR Q 9
N16 N 1.324(3) 0.413(2) -0.096(2) 0.041(11) Uiso 0.30 1 d P Q 9
H16G H 1.3368 0.3802 -0.1206 0.049 Uiso 0.30 1 calc PR Q 9
H16H H 1.2975 0.3957 -0.0596 0.049 Uiso 0.30 1 calc PR Q 9
C162 C 1.264(4) 0.451(3) -0.126(3) 0.041(13) Uiso 0.30 1 d P Q 9
H16D H 1.2209 0.4242 -0.1326 0.061 Uiso 0.30 1 calc PR Q 9
H16E H 1.2872 0.4689 -0.1672 0.061 Uiso 0.30 1 calc PR Q 9
H16F H 1.2436 0.4849 -0.1006 0.061 Uiso 0.30 1 calc PR Q 9
N17 N 0.531(3) 0.394(3) 0.122(3) 0.048(13) Uiso 0.30 1 d P R 10
H17J H 0.5597 0.4162 0.1463 0.058 Uiso 0.30 1 calc PR R 10
H17K H 0.4898 0.3774 0.1483 0.058 Uiso 0.30 1 calc PR R 10
C171 C 0.487(4) 0.451(3) 0.063(3) 0.040(13) Uiso 0.30 1 d P R 10
H17D H 0.4538 0.4838 0.0845 0.060 Uiso 0.30 1 calc PR R 10
H17E H 0.4549 0.4291 0.0378 0.060 Uiso 0.30 1 calc PR R 10
H17F H 0.5301 0.4714 0.0361 0.060 Uiso 0.30 1 calc PR R 10
C172 C 0.588(4) 0.336(3) 0.099(3) 0.042(13) Uiso 0.30 1 d P R 10
H17G H 0.6063 0.3091 0.1351 0.064 Uiso 0.30 1 calc PR R 10
H17H H 0.6343 0.3519 0.0726 0.064 Uiso 0.30 1 calc PR R 10
H17I H 0.5585 0.3102 0.0740 0.064 Uiso 0.30 1 calc PR R 10
O48W O 1.623(5) 0.806(4) 0.302(4) 0.09(2) Uiso 0.25 1 d P S 11
O51W O 1.236(4) 0.441(3) -0.082(3) 0.051(16) Uiso 0.20 1 d P T 12
O52W O 0.427(5) -0.132(4) 0.374(4) 0.07(2) Uiso 0.20 1 d P U 13
O53W O 0.620(5) 0.305(4) 0.065(4) 0.061(19) Uiso 0.20 1 d P V 14
O47W O 0.565(4) 0.365(3) 0.141(3) 0.086(18) Uiso 0.30 1 d P W 15
N14 N 0.4436(14) 0.2939(10) 0.3589(11) 0.034(5) Uiso 0.60 1 d P . .
H14D H 0.4289 0.2794 0.3998 0.041 Uiso 0.60 1 calc PR . .
H14E H 0.4916 0.2732 0.3470 0.041 Uiso 0.60 1 calc PR . .
C125 C 0.3830(16) 0.2773(13) 0.3186(11) 0.034(6) Uani 0.60 1 d P . .
H12P H 0.3792 0.2311 0.3224 0.051 Uiso 0.60 1 calc PR . .
H12Q H 0.3986 0.2919 0.2748 0.051 Uiso 0.60 1 calc PR . .
H12R H 0.3312 0.2979 0.3319 0.051 Uiso 0.60 1 calc PR . .
C126 C 0.4531(19) 0.3529(18) 0.356(2) 0.076(13) Uani 0.60 1 d P . .
H12S H 0.4941 0.3605 0.3838 0.113 Uiso 0.60 1 calc PR . .
H12T H 0.4027 0.3753 0.3704 0.113 Uiso 0.60 1 calc PR . .
H12U H 0.4698 0.3687 0.3132 0.113 Uiso 0.60 1 calc PR . .
O1W O 1.1247(6) 0.1703(5) 0.0886(5) 0.029(2) Uani 1 1 d . . .
O2W O 0.8347(6) 0.0017(4) 0.3958(5) 0.026(2) Uani 1 1 d . . .
O3W O 1.2496(6) 0.1649(5) 0.2343(4) 0.028(2) Uani 1 1 d . . .
O4W O 1.0976(8) -0.0348(6) 0.0283(6) 0.044(3) Uani 1 1 d . . .
O5W O 0.9131(8) -0.2006(5) 0.4116(6) 0.043(3) Uani 1 1 d . . .
O6W O 0.9703(7) 0.1139(5) 0.5778(5) 0.039(3) Uani 1 1 d . . .
O7W O 1.2439(9) 0.2022(6) -0.0916(6) 0.050(3) Uani 1 1 d . . .
O8W O 1.3666(6) -0.0234(6) 0.2998(6) 0.043(3) Uani 1 1 d . . .
O9W O 1.0909(9) 0.1807(6) -0.0385(6) 0.053(4) Uani 1 1 d . . .
O10W O 0.3102(7) 0.0974(7) 0.3330(6) 0.051(3) Uani 1 1 d . . .
O11W O 0.2295(11) 0.2371(6) 0.4543(8) 0.072(5) Uani 1 1 d . . .
O12W O 1.3280(12) 0.1292(7) -0.1754(9) 0.060(5) Uani 0.80 1 d P . .
O14W O 0.5276(13) 0.3496(11) 0.5879(10) 0.052(6) Uani 0.60 1 d P . .
O15W O 1.0811(12) -0.1354(11) -0.0389(11) 0.074(8) Uani 0.70 1 d P . .
O16W O 1.4882(13) 0.2165(11) -0.0911(10) 0.064(6) Uani 0.70 1 d P . .
O17W O 1.3287(17) 0.4699(13) 0.4839(12) 0.061(7) Uani 0.60 1 d P . .
O18W O 1.2756(19) 0.3086(13) -0.1789(13) 0.061(9) Uani 0.50 1 d P . .
O20W O 0.6274(15) 0.6455(11) 0.4510(13) 0.046(6) Uani 0.50 1 d P . .
O24W O 1.5089(15) 0.1266(14) -0.1640(15) 0.078(9) Uani 0.60 1 d P . .
O26W O 0.3735(17) 0.2426(13) 0.4932(13) 0.037(6) Uiso 0.40 1 d P . .
O25W O 1.5127(17) 0.5754(13) 0.1967(17) 0.059(9) Uani 0.45 1 d P . .
O27W O 0.587(2) 0.1817(18) 0.0154(19) 0.079(10) Uiso 0.50 1 d P . .
O27B O 0.589(2) 0.1833(16) 0.0521(17) 0.065(8) Uiso 0.50 1 d P . .
O28W O 1.4416(19) 0.3063(18) -0.2002(17) 0.056(9) Uani 0.40 1 d P . .
O29W O 0.7048(18) 0.5795(12) 0.3590(14) 0.058(7) Uani 0.50 1 d P . .
O30W O 0.5723(19) 0.4682(15) 0.6201(15) 0.044(7) Uiso 0.40 1 d P . .
O31W O 0.621(2) 0.2530(15) -0.0527(19) 0.066(12) Uani 0.40 1 d P . .
O32W O 0.5871(18) 0.4681(13) 0.2033(15) 0.065(9) Uani 0.50 1 d P . .
O33W O 1.2895(15) 0.5292(11) -0.0410(9) 0.054(6) Uani 0.60 1 d P . .
O34W O 1.286(3) 0.4469(18) 0.5121(18) 0.062(11) Uani 0.40 1 d P . .
O42W O 0.588(3) 0.513(3) 0.327(3) 0.071(15) Uiso 0.30 1 d P . .
O44W O 1.179(4) 0.312(3) -0.123(3) 0.042(14) Uiso 0.20 1 d P . .
O46W O 1.535(3) 0.327(2) -0.133(2) 0.048(12) Uiso 0.25 1 d P . .
O50W O 0.689(4) 0.691(3) 0.457(3) 0.054(17) Uiso 0.20 1 d P . .

loop_
_atom_site_aniso_label
_atom_site_aniso_U_11
_atom_site_aniso_U_22
_atom_site_aniso_U_33
_atom_site_aniso_U_23
_atom_site_aniso_U_13
_atom_site_aniso_U_12
W1 0.0196(2) 0.0117(2) 0.0142(2) -0.00058(16) -0.00541(18) -0.00025(17)
W2 0.0177(2) 0.0156(2) 0.0228(2) 0.00192(18) -0.0120(2) -0.00133(18)
W3 0.0198(2) 0.0142(2) 0.0162(2) -0.00101(17) -0.00798(19) -0.00276(18)
W4 0.0262(3) 0.0152(2) 0.0223(2) -0.00595(19) -0.0154(2) 0.00593(19)
W5 0.0264(3) 0.0137(2) 0.0212(2) -0.00321(18) -0.0118(2) 0.00515(19)
W6 0.0204(3) 0.0210(2) 0.0247(3) -0.0003(2) -0.0097(2) -0.0007(2)
W7 0.0275(3) 0.0134(2) 0.0139(2) 0.00065(17) -0.0082(2) -0.00287(19)
W8 0.0230(3) 0.0113(2) 0.0168(2) -0.00282(17) -0.00949(19) 0.00075(18)
W9 0.0248(3) 0.0135(2) 0.0420(3) -0.0096(2) -0.0225(2) 0.0042(2)
W10 0.0317(3) 0.0136(2) 0.0149(2) -0.00056(17) -0.0073(2) 0.0005(2)
W11 0.0401(3) 0.0136(2) 0.0140(2) 0.00117(18) -0.0098(2) 0.0004(2)
W12 0.0459(4) 0.0136(2) 0.0156(2) -0.00010(18) -0.0125(2) -0.0063(2)
W13 0.0331(3) 0.0255(3) 0.0207(3) -0.0007(2) -0.0043(2) -0.0121(2)
W14 0.0250(3) 0.0211(3) 0.0368(3) -0.0089(2) -0.0229(2) 0.0078(2)
W15 0.0253(3) 0.0183(3) 0.0544(4) -0.0076(2) -0.0267(3) 0.0002(2)
W16 0.0258(3) 0.0114(2) 0.0172(2) -0.00231(17) -0.0097(2) 0.00237(18)
W17 0.0486(4) 0.0118(2) 0.0209(3) -0.00367(19) -0.0144(2) 0.0080(2)
W18 0.0755(5) 0.0105(2) 0.0180(3) 0.00303(19) -0.0172(3) -0.0013(3)
W19 0.0686(5) 0.0108(2) 0.0190(3) 0.00029(19) -0.0148(3) -0.0046(3)
W20 0.0192(3) 0.0226(3) 0.0354(3) 0.0080(2) -0.0134(2) -0.0056(2)
W21 0.0197(3) 0.0258(3) 0.0461(4) -0.0024(2) -0.0188(3) 0.0001(2)
W22 0.0601(5) 0.0297(3) 0.0202(3) 0.0079(2) -0.0067(3) -0.0221(3)
W23 0.0284(3) 0.0121(2) 0.0535(4) 0.0005(2) -0.0260(3) -0.0016(2)
W24 0.0534(4) 0.0221(3) 0.0250(3) 0.0037(2) -0.0116(3) -0.0196(3)
Mo1 0.0208(5) 0.0128(5) 0.0250(6) -0.0028(4) -0.0128(4) 0.0024(4)
Mo2 0.0256(6) 0.0219(5) 0.0155(5) 0.0001(4) -0.0025(4) 0.0062(4)
Mo3 0.0265(6) 0.0175(5) 0.0147(5) 0.0005(4) -0.0026(4) -0.0004(4)
Mo4 0.0276(6) 0.0222(5) 0.0144(5) 0.0019(4) -0.0012(4) 0.0026(5)
Mo5 0.0223(6) 0.0148(5) 0.0239(5) -0.0001(4) -0.0100(4) 0.0038(4)
Mo6 0.0251(6) 0.0183(5) 0.0200(5) -0.0013(4) -0.0067(4) 0.0059(4)
S1 0.0330(19) 0.0226(15) 0.0158(14) -0.0008(12) -0.0073(13) 0.0054(13)
S2 0.0320(19) 0.0231(16) 0.0203(15) -0.0029(12) -0.0100(14) 0.0056(14)
S3 0.0268(18) 0.0219(15) 0.0260(17) -0.0045(13) -0.0149(14) 0.0022(13)
S4 0.0279(18) 0.0263(17) 0.0241(17) -0.0010(13) -0.0085(14) -0.0027(14)
S5 0.0192(16) 0.0256(16) 0.0194(15) 0.0024(12) -0.0060(12) 0.0038(12)
S6 0.0180(15) 0.0241(16) 0.0254(16) -0.0001(13) -0.0106(13) 0.0010(12)
O2 0.030(5) 0.012(4) 0.029(5) -0.001(4) -0.012(4) -0.006(4)
O1 0.031(5) 0.012(4) 0.024(5) -0.006(3) -0.007(4) -0.004(4)
O19 0.035(6) 0.023(5) 0.081(9) -0.011(6) -0.036(6) -0.005(5)
O16 0.027(5) 0.010(4) 0.016(4) 0.002(3) -0.002(4) 0.005(3)
O7 0.017(4) 0.012(4) 0.016(4) -0.004(3) -0.007(3) 0.006(3)
O8 0.029(5) 0.018(4) 0.026(5) -0.004(4) -0.012(4) 0.006(4)
O18 0.057(7) 0.019(5) 0.024(5) -0.001(4) -0.017(5) 0.004(5)
O9 0.027(5) 0.023(5) 0.017(4) -0.003(4) -0.004(4) 0.008(4)
O15 0.029(5) 0.017(4) 0.011(4) -0.002(3) -0.006(4) 0.002(4)
O6 0.024(5) 0.012(4) 0.026(5) -0.002(3) -0.013(4) 0.002(3)
O10 0.017(5) 0.019(4) 0.027(5) -0.004(4) -0.007(4) -0.001(3)
O14 0.033(5) 0.010(4) 0.022(5) 0.004(3) -0.010(4) -0.002(4)
O13 0.032(6) 0.021(5) 0.023(5) 0.000(4) -0.012(4) -0.002(4)
O12 0.063(8) 0.021(5) 0.016(5) -0.002(4) -0.013(5) -0.011(5)
O20 0.027(5) 0.021(5) 0.052(7) -0.017(5) -0.022(5) 0.001(4)
O17 0.083(9) 0.011(4) 0.021(5) -0.004(4) -0.025(5) 0.002(5)
O35 0.014(4) 0.023(4) 0.014(4) -0.007(3) 0.010(3) -0.001(3)
O21 0.027(5) 0.019(5) 0.048(6) -0.005(4) -0.018(5) -0.001(4)
O29 0.039(6) 0.023(5) 0.022(5) -0.001(4) -0.001(4) -0.010(4)
O24 0.021(5) 0.013(4) 0.015(4) -0.002(3) -0.006(3) 0.002(3)
O28 0.059(7) 0.015(4) 0.025(5) -0.001(4) -0.014(5) -0.003(5)
O22 0.041(6) 0.013(4) 0.020(5) -0.006(3) -0.017(4) 0.007(4)
O27 0.062(7) 0.006(4) 0.028(5) 0.003(4) -0.025(5) 0.000(4)
O31 0.022(5) 0.034(6) 0.033(6) 0.001(4) -0.007(4) 0.002(4)
O23 0.019(4) 0.017(4) 0.013(4) -0.005(3) -0.001(3) 0.005(3)
O32 0.008(4) 0.037(6) 0.046(6) 0.006(5) -0.009(4) -0.003(4)
O33 0.014(4) 0.024(5) 0.025(5) 0.003(4) -0.010(4) -0.002(3)
O25 0.030(5) 0.016(4) 0.014(4) -0.001(3) -0.005(4) 0.001(4)
O34 0.037(6) 0.021(4) 0.009(4) -0.003(3) -0.010(4) 0.000(4)
O39 0.017(5) 0.023(5) 0.044(6) -0.008(4) -0.019(4) 0.007(4)
O45 0.024(5) 0.025(5) 0.026(5) 0.005(4) -0.005(4) -0.002(4)
O57 0.039(6) 0.014(4) 0.021(5) -0.006(3) -0.012(4) 0.004(4)
O54 0.026(5) 0.021(5) 0.025(5) -0.008(4) -0.014(4) 0.004(4)
O50 0.020(5) 0.025(5) 0.024(5) 0.002(4) -0.005(4) -0.007(4)
O49 0.037(6) 0.017(5) 0.048(6) -0.018(4) -0.025(5) 0.011(4)
O44 0.033(6) 0.028(5) 0.021(5) -0.011(4) -0.011(4) 0.009(4)
O43 0.029(5) 0.013(4) 0.021(4) 0.002(3) -0.015(4) 0.002(4)
O51 0.029(5) 0.013(4) 0.033(5) -0.003(4) -0.017(4) 0.000(4)
O42 0.029(5) 0.019(4) 0.028(5) -0.006(4) -0.012(4) 0.004(4)
O46 0.022(5) 0.019(4) 0.015(4) 0.002(3) -0.011(4) -0.006(3)
O36 0.023(5) 0.016(4) 0.036(5) -0.010(4) -0.019(4) 0.006(4)
O52 0.025(5) 0.019(5) 0.065(8) 0.003(5) -0.025(5) -0.006(4)
O48 0.036(6) 0.008(4) 0.056(7) -0.004(4) -0.034(5) -0.003(4)
O58 0.049(6) 0.013(4) 0.015(4) 0.003(3) -0.012(4) -0.002(4)
O41 0.015(4) 0.021(4) 0.020(4) -0.002(3) -0.006(3) -0.008(3)
O38 0.033(6) 0.020(5) 0.033(5) -0.008(4) -0.015(4) 0.010(4)
O37 0.017(5) 0.022(5) 0.033(5) 0.004(4) -0.010(4) -0.007(4)
O55 0.034(6) 0.023(5) 0.021(5) 0.005(4) -0.001(4) -0.005(4)
O56 0.054(8) 0.029(6) 0.035(6) -0.015(5) -0.014(5) 0.028(5)
O47 0.023(5) 0.022(4) 0.014(4) -0.003(3) -0.005(4) -0.004(4)
O40 0.030(6) 0.038(6) 0.058(8) 0.007(6) -0.025(6) -0.013(5)
O60 0.107(12) 0.016(5) 0.037(7) -0.002(5) -0.023(7) -0.005(6)
O53 0.026(5) 0.015(4) 0.018(4) 0.006(3) -0.008(4) -0.001(4)
O4 0.067(9) 0.032(6) 0.030(6) -0.007(5) -0.014(6) -0.004(6)
O71 0.031(6) 0.015(4) 0.044(6) -0.001(4) -0.007(5) -0.003(4)
O66 0.025(5) 0.022(5) 0.014(4) 0.001(3) 0.000(4) 0.000(4)
O78 0.017(4) 0.020(4) 0.020(4) 0.000(3) -0.005(4) 0.002(3)
O79 0.031(5) 0.014(4) 0.029(5) -0.003(4) -0.013(4) 0.005(4)
O63 0.044(7) 0.028(5) 0.027(5) 0.002(4) -0.008(5) -0.018(5)
O76 0.041(6) 0.024(5) 0.012(4) 0.002(4) -0.006(4) 0.005(4)
O67 0.037(6) 0.013(4) 0.023(5) -0.005(4) -0.004(4) 0.005(4)
O68 0.043(7) 0.034(6) 0.027(5) 0.013(5) 0.000(5) 0.003(5)
O69 0.044(7) 0.030(5) 0.018(5) 0.004(4) 0.007(4) 0.011(5)
O65 0.039(6) 0.010(4) 0.019(4) -0.002(3) -0.011(4) -0.001(4)
O77 0.023(5) 0.020(4) 0.012(4) -0.001(3) -0.003(3) 0.000(4)
O62 0.088(10) 0.013(4) 0.026(5) 0.001(4) -0.023(6) -0.002(5)
O64 0.029(5) 0.025(5) 0.012(4) 0.004(3) 0.000(4) -0.013(4)
O70 0.045(7) 0.022(5) 0.028(5) -0.007(4) -0.003(5) 0.010(5)
O61 0.081(9) 0.020(5) 0.014(5) 0.003(4) -0.016(5) -0.013(5)
O89 0.022(5) 0.015(4) 0.027(5) -0.001(4) -0.006(4) 0.000(4)
O108 0.021(5) 0.017(4) 0.027(5) -0.003(4) -0.008(4) 0.006(4)
O97 0.026(5) 0.023(5) 0.023(5) -0.006(4) -0.011(4) 0.005(4)
O95 0.027(5) 0.025(5) 0.033(5) 0.006(4) -0.020(4) -0.002(4)
O106 0.051(7) 0.013(4) 0.029(5) -0.002(4) -0.008(5) 0.001(4)
O105 0.026(5) 0.017(4) 0.027(5) -0.009(4) -0.014(4) 0.004(4)
O107 0.036(6) 0.005(4) 0.055(7) -0.003(4) -0.023(5) 0.009(4)
O81 0.035(6) 0.024(5) 0.022(5) 0.012(4) 0.002(4) -0.013(4)
O82 0.022(5) 0.021(5) 0.031(5) 0.002(4) -0.004(4) 0.003(4)
O91 0.032(6) 0.036(6) 0.034(6) -0.006(5) -0.022(5) 0.009(5)
O83 0.023(5) 0.035(6) 0.029(5) -0.001(4) -0.005(4) -0.003(4)
O80 0.069(9) 0.043(7) 0.024(5) 0.009(5) -0.004(6) -0.030(6)
O85 0.032(6) 0.017(5) 0.071(8) 0.000(5) -0.026(6) -0.003(4)
O88 0.094(11) 0.014(5) 0.028(6) 0.000(4) -0.020(6) -0.001(6)
O101 0.033(6) 0.021(5) 0.030(5) -0.006(4) -0.022(4) 0.007(4)
O87 0.044(6) 0.022(5) 0.011(4) 0.001(3) -0.001(4) -0.004(4)
O100 0.035(6) 0.014(4) 0.032(5) -0.004(4) -0.019(4) 0.004(4)
O90 0.038(6) 0.020(4) 0.026(5) -0.011(4) -0.022(4) 0.010(4)
O103 0.026(5) 0.024(5) 0.020(5) 0.001(4) 0.000(4) -0.002(4)
O94 0.040(7) 0.041(6) 0.034(6) -0.005(5) -0.009(5) -0.013(5)
O84 0.071(8) 0.017(5) 0.021(5) 0.001(4) -0.013(5) -0.014(5)
O92 0.094(11) 0.042(7) 0.030(6) 0.016(5) -0.009(7) -0.036(7)
O102 0.030(6) 0.023(5) 0.037(6) -0.004(4) -0.015(5) -0.001(4)
O93 0.049(7) 0.034(6) 0.030(6) 0.002(5) -0.002(5) -0.020(5)
O99 0.020(5) 0.024(5) 0.045(6) 0.004(4) -0.012(4) -0.005(4)
O96 0.034(6) 0.035(6) 0.050(7) 0.020(5) -0.016(5) -0.011(5)
O98 0.063(8) 0.032(6) 0.023(5) 0.004(4) -0.005(5) -0.028(6)
O104 0.046(7) 0.025(5) 0.021(5) 0.008(4) -0.007(5) -0.018(5)
N2 0.045(8) 0.025(6) 0.032(7) -0.002(5) -0.020(6) 0.004(6)
N1 0.065(10) 0.026(6) 0.023(6) 0.006(5) -0.013(6) -0.007(6)
N7 0.057(9) 0.036(7) 0.020(6) 0.001(5) -0.019(6) 0.001(6)
N10 0.047(8) 0.037(7) 0.025(6) -0.002(5) -0.012(6) -0.007(6)
N4 0.026(7) 0.044(8) 0.028(6) 0.001(6) -0.010(5) -0.008(6)
N6 0.117(17) 0.020(7) 0.069(12) 0.005(7) -0.056(12) 0.007(9)
N9 0.053(11) 0.085(14) 0.070(13) -0.040(11) -0.011(9) 0.026(10)
C4 0.032(9) 0.035(9) 0.055(11) 0.009(8) -0.024(8) -0.003(7)
C14 0.031(9) 0.041(9) 0.047(10) -0.011(8) -0.010(7) 0.004(7)
C2 0.066(13) 0.031(8) 0.029(8) 0.000(6) -0.014(8) 0.003(8)
C1 0.064(13) 0.050(11) 0.037(10) -0.001(8) -0.011(9) -0.018(10)
C3 0.090(16) 0.040(10) 0.032(9) -0.001(8) -0.025(10) 0.021(10)
C8 0.056(12) 0.037(9) 0.040(10) 0.007(8) -0.007(9) -0.008(8)
C13 0.046(11) 0.051(11) 0.051(11) 0.018(9) -0.004(9) 0.013(9)
N11A 0.047(16) 0.026(10) 0.045(15) 0.006(9) 0.021(10) -0.021(11)
C21A 0.10(2) 0.046(12) 0.062(14) 0.015(10) -0.020(13) -0.021(12)
C22A 0.066(14) 0.038(10) 0.071(15) 0.009(10) -0.004(12) -0.012(10)
N11B 0.047(16) 0.026(10) 0.045(15) 0.006(9) 0.021(10) -0.021(11)
C21B 0.10(2) 0.046(12) 0.062(14) 0.015(10) -0.020(13) -0.021(12)
C22B 0.066(14) 0.038(10) 0.071(15) 0.009(10) -0.004(12) -0.012(10)
C20 0.040(10) 0.054(11) 0.042(10) -0.020(8) 0.001(8) -0.007(8)
C7 0.084(15) 0.028(8) 0.049(11) -0.006(7) -0.044(11) -0.013(9)
C19 0.065(14) 0.051(11) 0.052(12) 0.006(9) -0.024(10) -0.019(10)
C12 0.12(2) 0.027(9) 0.047(12) -0.002(8) -0.005(13) 0.010(11)
C18 0.083(13) 0.089(13) 0.077(12) -0.049(10) -0.042(10) 0.040(10)
C11 0.10(2) 0.022(9) 0.12(2) -0.014(11) -0.040(17) 0.009(11)
C17 0.083(13) 0.089(13) 0.077(12) -0.049(10) -0.042(10) 0.040(10)
C125 0.036(14) 0.046(15) 0.019(11) -0.015(10) -0.013(10) 0.026(12)
C126 0.020(16) 0.07(2) 0.14(4) -0.02(3) -0.03(2) 0.000(15)
O1W 0.031(6) 0.027(5) 0.030(5) 0.001(4) -0.013(4) 0.002(4)
O2W 0.018(5) 0.017(4) 0.045(6) 0.000(4) -0.017(4) 0.001(4)
O3W 0.028(5) 0.037(6) 0.021(5) -0.007(4) -0.012(4) 0.005(4)
O4W 0.055(8) 0.042(7) 0.039(7) -0.014(5) -0.025(6) 0.000(6)
O5W 0.053(8) 0.024(5) 0.055(8) 0.003(5) -0.025(6) -0.003(5)
O6W 0.048(7) 0.040(6) 0.031(6) -0.005(5) -0.012(5) -0.007(5)
O7W 0.073(9) 0.038(7) 0.042(7) -0.011(5) -0.033(7) 0.017(6)
O8W 0.020(6) 0.069(9) 0.040(7) 0.013(6) -0.012(5) -0.008(5)
O9W 0.071(10) 0.045(7) 0.047(7) -0.013(6) -0.036(7) 0.011(7)
O10W 0.034(7) 0.076(10) 0.047(7) -0.012(7) -0.023(6) 0.008(6)
O11W 0.101(13) 0.029(7) 0.092(12) 0.006(7) -0.047(10) -0.012(7)
O12W 0.095(15) 0.023(7) 0.071(12) -0.024(8) -0.034(11) -0.004(8)
O14W 0.051(13) 0.062(14) 0.045(12) -0.036(11) -0.005(10) 0.028(11)
O15W 0.050(12) 0.090(16) 0.096(17) -0.088(14) 0.012(11) -0.017(11)
O16W 0.055(13) 0.074(15) 0.060(13) -0.013(11) 0.027(11) -0.023(11)
O17W 0.074(19) 0.057(16) 0.056(16) -0.007(13) -0.036(14) 0.006(13)
O18W 0.09(2) 0.044(15) 0.053(16) 0.027(13) -0.031(16) -0.032(15)
O20W 0.040(14) 0.037(13) 0.064(17) -0.007(12) -0.027(12) 0.020(11)
O24W 0.044(15) 0.079(19) 0.11(2) -0.020(17) 0.007(15) -0.025(13)
O25W 0.038(16) 0.036(15) 0.11(3) -0.022(16) 0.005(17) -0.025(13)
O28W 0.038(18) 0.08(2) 0.06(2) -0.029(19) -0.014(16) -0.027(17)
O29W 0.059(18) 0.038(14) 0.07(2) 0.009(13) -0.017(15) 0.003(13)
O31W 0.06(2) 0.034(17) 0.09(3) 0.014(17) 0.06(2) 0.003(15)
O32W 0.061(19) 0.050(16) 0.07(2) 0.022(15) -0.003(16) 0.017(14)
O33W 0.076(17) 0.055(14) 0.027(10) -0.003(9) 0.003(10) 0.011(12)
O34W 0.09(3) 0.06(2) 0.05(2) 0.020(17) -0.03(2) -0.03(2)

loop_
_atom_type_symbol
_atom_type_description
_atom_type_scat_dispersion_real
_atom_type_scat_dispersion_imag
_atom_type_scat_source
B B 0.0013 0.0007 'International Tables Vol C Tables 4.2.6.8 and 6.1.1.4'
H H 0.0000 0.0000 'International Tables Vol C Tables 4.2.6.8 and 6.1.1.4'
O O 0.0106 0.0060 'International Tables Vol C Tables 4.2.6.8 and 6.1.1.4'
S S 0.1246 0.1234 'International Tables Vol C Tables 4.2.6.8 and 6.1.1.4'
Mo Mo -1.6832 0.6857 'International Tables Vol C Tables 4.2.6.8 and 6.1.1.4'
W W -0.8490 6.8722 'International Tables Vol C Tables 4.2.6.8 and 6.1.1.4'
N N 0.0061 0.0033 'International Tables Vol C Tables 4.2.6.8 and 6.1.1.4'
C C 0.0033 0.0016 'International Tables Vol C Tables 4.2.6.8 and 6.1.1.4'

loop_
_geom_angle_atom_site_label_1
_geom_angle_atom_site_label_2
_geom_angle_atom_site_label_3
_geom_angle
O25 W1 O9 102.4(4)
O25 W1 O65 99.7(4)
O9 W1 O65 95.4(4)
O25 W1 O1 100.0(4)
O9 W1 O1 95.8(4)
O65 W1 O1 154.6(4)
O25 W1 O24 90.8(4)
O9 W1 O24 166.8(4)
O65 W1 O24 81.1(4)
O1 W1 O24 82.8(4)
O25 W1 O35 169.7(4)
O9 W1 O35 87.9(4)
O65 W1 O35 78.4(4)
O1 W1 O35 79.3(4)
O24 W1 O35 78.9(3)
O95 W2 O10 102.4(5)
O95 W2 O46 98.5(4)
O10 W2 O46 97.0(4)
O95 W2 O2W 103.4(4)
O10 W2 O2W 89.6(4)
O46 W2 O2W 155.1(4)
O95 W2 O33 94.3(4)
O10 W2 O33 162.2(4)
O46 W2 O33 86.3(4)
O2W W2 O33 80.5(4)
O95 W2 O6 169.2(4)
O10 W2 O6 85.8(4)
O46 W2 O6 73.3(3)
O2W W2 O6 83.4(3)
O33 W2 O6 78.4(3)
O97 W3 O47 100.6(4)
O97 W3 O7 101.8(4)
O47 W3 O7 91.3(4)
O97 W3 O46 100.5(4)
O47 W3 O46 93.6(4)
O7 W3 O46 155.8(4)
O97 W3 O41 97.5(4)
O47 W3 O41 161.7(4)
O7 W3 O41 82.3(4)
O46 W3 O41 85.8(4)
O97 W3 O6 171.7(4)
O47 W3 O6 83.9(4)
O7 W3 O6 84.9(3)
O46 W3 O6 72.1(3)
O41 W3 O6 78.5(3)
O44 W4 O105 100.5(4)
O44 W4 O51 100.2(5)
O105 W4 O51 89.5(4)
O44 W4 O43 99.0(4)
O105 W4 O43 160.3(4)
O51 W4 O43 89.4(4)
O44 W4 O90 98.2(4)
O105 W4 O90 87.2(4)
O51 W4 O90 161.6(4)
O43 W4 O90 87.7(4)
O44 W4 O101 171.6(4)
O105 W4 O101 83.2(4)
O51 W4 O101 87.3(4)
O43 W4 O101 77.1(4)
O90 W4 O101 74.4(4)
O8 W5 O42 100.7(4)
O8 W5 O7 101.4(4)
O42 W5 O7 87.3(4)
O8 W5 O38 98.8(4)
O42 W5 O38 91.0(4)
O7 W5 O38 159.7(4)
O8 W5 O43 99.8(4)
O42 W5 O43 159.4(4)
O7 W5 O43 85.9(4)
O38 W5 O43 88.6(4)
O8 W5 O101 170.6(4)
O42 W5 O101 86.1(4)
O7 W5 O101 85.2(3)
O38 W5 O101 74.5(3)
O43 W5 O101 73.9(4)
O83 W6 O41 102.3(4)
O83 W6 O45 98.4(5)
O41 W6 O45 91.6(4)
O83 W6 O31 100.3(5)
O41 W6 O31 157.1(4)
O45 W6 O31 88.7(4)
O83 W6 O42 99.3(4)
O41 W6 O42 86.9(4)
O45 W6 O42 162.1(4)
O31 W6 O42 85.9(4)
O83 W6 O37 171.7(4)
O41 W6 O37 84.3(3)
O45 W6 O37 76.1(4)
O31 W6 O37 73.5(4)
O42 W6 O37 86.0(3)
O66 W7 O103 101.1(4)
O66 W7 O65 100.1(4)
O103 W7 O65 90.4(4)
O66 W7 O13 97.9(4)
O103 W7 O13 90.5(4)
O65 W7 O13 161.5(4)
O66 W7 O53 97.8(4)
O103 W7 O53 161.0(4)
O65 W7 O53 86.4(4)
O13 W7 O53 86.8(4)
O66 W7 O14 170.5(4)
O103 W7 O14 85.3(4)
O65 W7 O14 86.7(3)
O13 W7 O14 75.0(3)
O53 W7 O14 75.9(3)
O2 W8 O108 102.7(4)
O2 W8 O1 100.9(4)
O108 W8 O1 97.1(4)
O2 W8 O51 98.2(4)
O108 W8 O51 92.2(4)
O1 W8 O51 156.3(4)
O2 W8 O47 92.8(4)
O108 W8 O47 163.6(4)
O1 W8 O47 84.9(4)
O51 W8 O47 80.3(4)
O2 W8 O107 170.7(5)
O108 W8 O107 85.5(4)
O1 W8 O107 82.2(4)
O51 W8 O107 76.9(4)
O47 W8 O107 78.6(4)
O49 W9 O36 103.6(5)
O49 W9 O105 101.5(4)
O36 W9 O105 93.9(4)
O49 W9 O48 98.0(5)
O36 W9 O48 92.2(4)
O105 W9 O48 157.5(5)
O49 W9 O20 92.2(5)
O36 W9 O20 163.9(5)
O105 W9 O20 85.9(4)
O48 W9 O20 82.4(4)
O49 W9 O100 164.9(4)
O36 W9 O100 90.2(4)
O105 W9 O100 83.2(4)
O48 W9 O100 75.1(4)
O20 W9 O100 73.8(4)
O55 W10 O34 101.9(4)
O55 W10 O53 100.3(4)
O34 W10 O53 90.0(4)
O55 W10 O57 100.5(5)
O34 W10 O57 89.3(4)
O53 W10 O57 158.8(4)
O55 W10 O23 99.2(4)
O34 W10 O23 158.9(4)
O53 W10 O23 87.0(4)
O57 W10 O23 86.0(4)
O55 W10 O14 173.8(4)
O34 W10 O14 74.6(4)
O53 W10 O14 74.8(3)
O57 W10 O14 84.6(4)
O23 W10 O14 84.5(3)
O106 W11 O67 101.7(4)
O106 W11 O15 102.5(5)
O67 W11 O15 95.7(4)
O106 W11 O29 100.8(5)
O67 W11 O29 92.0(5)
O15 W11 O29 153.3(4)
O106 W11 O27 95.8(4)
O67 W11 O27 161.7(4)
O15 W11 O27 85.6(4)
O29 W11 O27 79.4(4)
O106 W11 O16 172.3(4)
O67 W11 O16 84.9(4)
O15 W11 O16 72.6(3)
O29 W11 O16 82.7(4)
O27 W11 O16 78.0(3)
O12 W12 O104 100.8(5)
O12 W12 O28 101.4(5)
O104 W12 O28 89.4(5)
O12 W12 O34 97.8(5)
O104 W12 O34 161.3(4)
O28 W12 O34 87.3(4)
O12 W12 O13 98.8(4)
O104 W12 O13 90.7(4)
O28 W12 O13 159.4(4)
O34 W12 O13 86.0(4)
O12 W12 O14 171.0(4)
O104 W12 O14 85.6(4)
O28 W12 O14 84.8(4)
O34 W12 O14 75.8(3)
O13 W12 O14 74.7(3)
O94 W13 O64 103.8(5)
O94 W13 O103 100.5(5)
O64 W13 O103 92.9(4)
O94 W13 O93 97.4(5)
O64 W13 O93 93.2(4)
O103 W13 O93 159.1(5)
O94 W13 O63 94.1(5)
O64 W13 O63 162.0(5)
O103 W13 O63 85.4(4)
O93 W13 O63 82.6(4)
O94 W13 O87 165.6(4)
O64 W13 O87 89.4(4)
O103 W13 O87 84.3(4)
O93 W13 O87 75.8(4)
O63 W13 O87 72.6(4)
O91 W14 O21 101.0(5)
O91 W14 O39 101.8(5)
O21 W14 O39 89.6(5)
O91 W14 O90 97.7(5)
O21 W14 O90 90.9(4)
O39 W14 O90 160.0(4)
O91 W14 O38 96.5(5)
O21 W14 O38 162.5(4)
O39 W14 O38 86.8(4)
O90 W14 O38 86.7(4)
O91 W14 O101 169.8(5)
O21 W14 O101 86.6(4)
O39 W14 O101 85.0(4)
O90 W14 O101 75.1(4)
O38 W14 O101 76.1(4)
O19 W15 O20 99.9(5)
O19 W15 O52 99.4(5)
O20 W15 O52 91.9(5)
O19 W15 O21 99.6(5)
O20 W15 O21 89.2(5)
O52 W15 O21 160.5(4)
O19 W15 O102 100.5(6)
O20 W15 O102 159.4(4)
O52 W15 O102 88.2(5)
O21 W15 O102 84.0(4)
O19 W15 O100 174.0(5)
O20 W15 O100 75.9(4)
O52 W15 O100 76.7(4)
O21 W15 O100 84.7(4)
O102 W15 O100 84.1(4)
O54 W16 O24 99.1(4)
O54 W16 O23 101.2(4)
O24 W16 O23 91.1(4)
O54 W16 O15 99.7(4)
O24 W16 O15 94.2(4)
O23 W16 O15 157.3(4)
O54 W16 O22 96.5(4)
O24 W16 O22 164.0(4)
O23 W16 O22 83.0(4)
O15 W16 O22 86.0(4)
O54 W16 O16 172.3(4)
O24 W16 O16 85.3(3)
O23 W16 O16 84.8(3)
O15 W16 O16 73.6(3)
O22 W16 O16 79.4(4)
O56 W17 O22 102.3(5)
O56 W17 O57 99.7(5)
O22 W17 O57 89.8(4)
O56 W17 O18 98.5(5)
O22 W17 O18 90.4(4)
O57 W17 O18 161.2(5)
O56 W17 O17 99.3(5)
O22 W17 O17 158.4(5)
O57 W17 O17 87.0(4)
O18 W17 O17 85.8(4)
O56 W17 O58 171.6(4)
O22 W17 O58 83.8(4)
O57 W17 O58 85.8(4)
O18 W17 O58 75.6(4)
O17 W17 O58 74.6(4)
O88 W18 O27 102.7(4)
O88 W18 O18 98.2(6)
O27 W18 O18 93.1(5)
O88 W18 O61 100.0(6)
O27 W18 O61 89.8(5)
O18 W18 O61 160.4(4)
O88 W18 O62 98.5(4)
O27 W18 O62 158.8(4)
O18 W18 O62 84.9(5)
O61 W18 O62 85.4(5)
O88 W18 O58 170.2(5)
O27 W18 O58 85.5(4)
O18 W18 O58 75.7(4)
O61 W18 O58 85.2(4)
O62 W18 O58 73.5(4)
O60 W19 O84 100.4(6)
O60 W19 O62 99.9(5)
O84 W19 O62 91.6(5)
O60 W19 O17 98.0(6)
O84 W19 O17 161.2(4)
O62 W19 O17 88.8(5)
O60 W19 O28 99.6(5)
O84 W19 O28 86.1(5)
O62 W19 O28 160.5(4)
O17 W19 O28 87.2(5)
O60 W19 O58 172.6(6)
O84 W19 O58 86.1(4)
O62 W19 O58 76.1(4)
O17 W19 O58 75.8(4)
O28 W19 O58 84.4(3)
O96 W20 O33 102.9(5)
O96 W20 O99 101.6(5)
O33 W20 O99 91.0(4)
O96 W20 O45 96.9(5)
O33 W20 O45 89.1(4)
O99 W20 O45 161.0(4)
O96 W20 O32 99.2(5)
O33 W20 O32 157.7(4)
O99 W20 O32 87.7(4)
O45 W20 O32 85.1(4)
O96 W20 O37 169.8(5)
O33 W20 O37 84.1(3)
O99 W20 O37 85.6(4)
O45 W20 O37 75.5(4)
O32 W20 O37 73.6(4)
O40 W21 O102 101.9(5)
O40 W21 O32 99.3(5)
O102 W21 O32 92.4(5)
O40 W21 O31 97.4(5)
O102 W21 O31 160.3(5)
O32 W21 O31 88.5(4)
O40 W21 O39 98.7(5)
O102 W21 O39 86.8(4)
O32 W21 O39 161.7(4)
O31 W21 O39 86.2(4)
O40 W21 O37 172.2(5)
O102 W21 O37 85.3(4)
O32 W21 O37 77.1(4)
O31 W21 O37 75.7(4)
O39 W21 O37 84.6(4)
O92 W22 O29 101.6(5)
O92 W22 O61 99.7(6)
O29 W22 O61 87.1(5)
O92 W22 O93 99.7(6)
O29 W22 O93 93.2(5)
O61 W22 O93 160.2(4)
O92 W22 O98 98.8(5)
O29 W22 O98 159.2(4)
O61 W22 O98 85.4(5)
O93 W22 O98 87.4(5)
O92 W22 O87 171.8(5)
O29 W22 O87 85.7(4)
O61 W22 O87 84.4(4)
O93 W22 O87 75.9(4)
O98 W22 O87 74.3(4)
O85 W23 O2W 101.3(4)
O85 W23 O48 98.3(5)
O2W W23 O48 93.4(4)
O85 W23 O99 101.8(5)
O2W W23 O99 87.1(4)
O48 W23 O99 159.4(4)
O85 W23 O52 98.7(4)
O2W W23 O52 159.8(4)
O48 W23 O52 86.4(5)
O99 W23 O52 86.2(5)
O85 W23 O100 170.1(5)
O2W W23 O100 85.8(4)
O48 W23 O100 74.2(4)
O99 W23 O100 85.3(4)
O52 W23 O100 74.7(4)
O80 W24 O63 100.7(6)
O80 W24 O98 99.4(5)
O63 W24 O98 92.1(5)
O80 W24 O104 100.4(5)
O63 W24 O104 89.3(5)
O98 W24 O104 159.6(5)
O80 W24 O84 99.4(6)
O63 W24 O84 159.6(4)
O98 W24 O84 87.4(5)
O104 W24 O84 84.3(5)
O80 W24 O87 173.7(5)
O63 W24 O87 76.0(4)
O98 W24 O87 75.5(4)
O104 W24 O87 85.1(4)
O84 W24 O87 84.2(4)
O50 Mo1 O10 93.6(4)
O50 Mo1 O36 92.1(4)
O10 Mo1 O36 78.6(4)
O50 Mo1 O2 165.5(4)
O10 Mo1 O2 75.7(4)
O36 Mo1 O2 76.2(4)
O50 Mo1 S3 102.7(3)
O10 Mo1 S3 157.4(3)
O36 Mo1 S3 85.2(3)
O2 Mo1 S3 85.2(3)
O50 Mo1 S6 101.0(3)
O10 Mo1 S6 90.0(3)
O36 Mo1 S6 163.1(3)
O2 Mo1 S6 89.0(3)
S3 Mo1 S6 101.93(13)
O50 Mo1 Mo5 94.8(3)
O10 Mo1 Mo5 142.7(2)
O36 Mo1 Mo5 137.2(3)
O2 Mo1 Mo5 99.7(3)
S3 Mo1 Mo5 52.10(9)
S6 Mo1 Mo5 52.70(9)
O69 Mo2 O82 99.3(5)
O69 Mo2 O76 100.2(4)
O82 Mo2 O76 70.9(4)
O69 Mo2 S2 103.5(4)
O82 Mo2 S2 151.4(3)
O76 Mo2 S2 88.1(3)
O69 Mo2 S5 103.6(3)
O82 Mo2 S5 87.7(3)
O76 Mo2 S5 150.2(3)
S2 Mo2 S5 103.28(13)
O69 Mo2 O77 165.4(4)
O82 Mo2 O77 68.2(3)
O76 Mo2 O77 69.3(3)
S2 Mo2 O77 86.6(2)
S5 Mo2 O77 83.8(2)
O69 Mo2 Mo6 101.6(4)
O82 Mo2 Mo6 138.2(3)
O76 Mo2 Mo6 138.4(3)
S2 Mo2 Mo6 52.48(9)
S5 Mo2 Mo6 52.33(9)
O77 Mo2 Mo6 92.9(2)
O81 Mo3 O67 93.2(5)
O81 Mo3 O64 90.8(4)
O67 Mo3 O64 78.9(4)
O81 Mo3 O25 165.6(4)
O67 Mo3 O25 76.5(3)
O64 Mo3 O25 77.5(3)
O81 Mo3 S4 103.1(4)
O67 Mo3 S4 158.6(3)
O64 Mo3 S4 86.9(3)
O25 Mo3 S4 84.8(2)
O81 Mo3 S1 100.7(4)
O67 Mo3 S1 88.5(3)
O64 Mo3 S1 163.5(3)
O25 Mo3 S1 89.3(2)
S4 Mo3 S1 101.90(13)
O81 Mo3 Mo4 95.0(4)
O67 Mo3 Mo4 140.9(3)
O64 Mo3 Mo4 139.0(3)
O25 Mo3 Mo4 99.4(2)
S4 Mo3 Mo4 52.25(9)
S1 Mo3 Mo4 52.42(9)
O68 Mo4 O82 99.9(5)
O68 Mo4 O76 96.3(5)
O82 Mo4 O76 70.7(4)
O68 Mo4 S4 103.2(4)
O82 Mo4 S4 87.7(3)
O76 Mo4 S4 153.1(3)
O68 Mo4 S1 104.4(4)
O82 Mo4 S1 150.5(3)
O76 Mo4 S1 90.1(3)
S4 Mo4 S1 102.58(13)
O68 Mo4 O77 165.7(5)
O82 Mo4 O77 70.1(3)
O76 Mo4 O77 71.0(3)
S4 Mo4 O77 87.0(2)
S1 Mo4 O77 82.8(2)
O68 Mo4 Mo3 98.1(4)
O82 Mo4 Mo3 139.2(3)
O76 Mo4 Mo3 142.5(3)
S4 Mo4 Mo3 52.63(9)
S1 Mo4 Mo3 52.76(9)
O77 Mo4 Mo3 96.1(2)
O71 Mo5 O79 98.9(5)
O71 Mo5 O78 97.6(4)
O79 Mo5 O78 70.2(4)
O71 Mo5 S3 103.6(4)
O79 Mo5 S3 87.1(3)
O78 Mo5 S3 151.1(3)
O71 Mo5 S6 104.0(4)
O79 Mo5 S6 152.4(3)
O78 Mo5 S6 91.3(3)
S3 Mo5 S6 102.14(12)
O71 Mo5 O89 166.5(4)
O79 Mo5 O89 71.1(3)
O78 Mo5 O89 70.7(3)
S3 Mo5 O89 85.3(2)
S6 Mo5 O89 83.6(2)
O71 Mo5 Mo1 97.9(4)
O79 Mo5 Mo1 138.8(3)
O78 Mo5 Mo1 143.3(2)
S3 Mo5 Mo1 52.36(10)
S6 Mo5 Mo1 52.66(9)
O89 Mo5 Mo1 95.6(2)
O70 Mo6 O78 102.2(4)
O70 Mo6 O79 99.7(5)
O78 Mo6 O79 70.1(4)
O70 Mo6 S5 103.1(4)
O78 Mo6 S5 87.9(3)
O79 Mo6 S5 151.2(3)
O70 Mo6 S2 104.0(4)
O78 Mo6 S2 148.3(3)
O79 Mo6 S2 88.1(3)
S5 Mo6 S2 103.08(13)
O70 Mo6 Mo2 101.6(4)
O78 Mo6 Mo2 137.4(2)
O79 Mo6 Mo2 138.4(2)
S5 Mo6 Mo2 52.42(8)
S2 Mo6 Mo2 52.19(10)
Mo4 S1 Mo3 74.82(11)
Mo2 S2 Mo6 75.33(11)
Mo5 S3 Mo1 75.55(10)
Mo4 S4 Mo3 75.12(11)
Mo6 S5 Mo2 75.24(10)
Mo1 S6 Mo5 74.64(10)
W8 O2 Mo1 153.4(5)
W8 O1 W1 169.3(6)
B1 O16 W16 128.9(10)
B1 O16 W11 128.6(10)
W16 O16 W11 87.9(3)
W5 O7 W3 152.2(5)
W18 O18 W17 119.7(5)
W11 O15 W16 124.9(5)
B2 O6 W2 129.9(10)
B2 O6 W3 127.5(10)
W2 O6 W3 87.7(3)
W2 O10 Mo1 147.3(5)
B1 O14 W12 124.0(10)
B1 O14 W7 124.8(11)
W12 O14 W7 90.8(3)
B1 O14 W10 128.0(11)
W12 O14 W10 88.8(3)
W7 O14 W10 88.9(3)
W7 O13 W12 119.5(5)
W15 O20 W9 118.0(5)
W19 O17 W17 119.0(6)
W14 O21 W15 148.5(6)
W22 O29 W11 155.7(6)
W16 O24 W1 150.4(5)
W12 O28 W19 146.2(7)
W17 O22 W16 150.8(5)
W18 O27 W11 153.1(6)
W21 O31 W6 119.9(5)
W16 O23 W10 153.3(5)
W21 O32 W20 118.8(5)
W20 O33 W2 151.7(5)
W1 O25 Mo3 151.5(5)
W10 O34 W12 120.7(5)
W14 O39 W21 145.6(5)
W6 O45 W20 120.0(5)
W17 O57 W10 146.6(5)
W4 O43 W5 119.6(5)
W4 O51 W8 146.8(6)
W5 O42 W6 146.7(6)
W2 O46 W3 126.2(4)
W9 O36 Mo1 138.8(5)
W15 O52 W23 119.4(5)
W23 O48 W9 120.5(5)
B1 O58 W19 124.5(11)
B1 O58 W17 127.1(11)
W19 O58 W17 90.5(4)
B1 O58 W18 124.3(11)
W19 O58 W18 90.5(3)
W17 O58 W18 88.8(3)
W6 O41 W3 153.3(5)
W5 O38 W14 120.1(5)
B2 O37 W21 125.3(11)
B2 O37 W20 125.5(11)
W21 O37 W20 90.5(3)
B2 O37 W6 125.4(10)
W21 O37 W6 90.5(3)
W20 O37 W6 88.3(3)
W3 O47 W8 152.6(5)
W10 O53 W7 120.3(4)
Mo6 O78 Mo5 103.2(4)
Mo5 O79 Mo6 104.0(4)
W24 O63 W13 120.0(6)
Mo2 O76 Mo4 102.0(4)
W11 O67 Mo3 146.0(6)
W7 O65 W1 147.7(5)
Mo4 O77 Mo2 84.3(3)
W19 O62 W18 119.8(5)
W13 O64 Mo3 138.7(5)
W18 O61 W22 144.3(6)
W9 O105 W4 146.0(5)
Mo2 O82 Mo4 103.1(4)
B2 O101 W4 125.9(11)
B2 O101 W14 123.8(11)
W4 O101 W14 91.9(3)
B2 O101 W5 125.7(11)
W4 O101 W5 89.4(3)
W14 O101 W5 89.3(3)
B1 O87 W24 125.2(11)
B1 O87 W13 124.3(11)
W24 O87 W13 91.3(4)
B1 O87 W22 127.2(11)
W24 O87 W22 89.1(3)
W13 O87 W22 88.4(3)
B2 O100 W9 125.3(11)
B2 O100 W15 124.4(11)
W9 O100 W15 92.3(3)
B2 O100 W23 125.6(10)
W9 O100 W23 89.6(3)
W15 O100 W23 88.9(3)
W14 O90 W4 118.7(4)
W7 O103 W13 145.9(6)
W19 O84 W24 150.8(6)
W21 O102 W15 151.9(6)
W22 O93 W13 119.4(6)
W20 O99 W23 144.9(6)
W24 O98 W22 120.5(5)
W12 O104 W24 148.8(6)
C3 N2 C4 112.6(15)
C2 N1 C1 112.7(13)
C14 N7 C13 111.1(14)
C20 N10 C19 110.9(14)
C8 N4 C7 113.6(15)
C12 N6 C11 115.3(19)
C18 N9 C17 108.5(18)
O87 B1 O58 112.2(16)
O87 B1 O14 112.7(16)
O58 B1 O14 109.4(16)
O87 B1 O16 108.3(16)
O58 B1 O16 107.1(15)
O14 B1 O16 106.8(15)
O37 B2 O101 111.8(16)
O37 B2 O100 111.3(16)
O101 B2 O100 110.7(16)
O37 B2 O6 108.6(16)
O101 B2 O6 107.9(16)
O100 B2 O6 106.3(15)
C21A N11A C22A 124(3)
C123 N13 C124 110(4)
C152 N15 C151 119(4)
C162 N16 C161 130(4)
C172 N17 C171 119(4)
C126 N14 C125 114(3)
W23 O2W W2 154.3(5)

loop_
_geom_bond_atom_site_label_1
_geom_bond_atom_site_label_2
_geom_bond_distance
W1 O25 1.743(9)
W1 O9 1.750(9)
W1 O65 1.916(8)
W1 O1 1.918(9)
W1 O24 2.152(8)
W1 O35 2.247(8)
W2 O95 1.727(9)
W2 O10 1.789(10)
W2 O46 1.894(9)
W2 O2W 1.927(9)
W2 O33 2.017(9)
W2 O6 2.442(8)
W3 O97 1.716(9)
W3 O47 1.829(9)
W3 O7 1.916(8)
W3 O46 1.922(8)
W3 O41 1.972(9)
W3 O6 2.472(8)
W4 O44 1.713(10)
W4 O105 1.894(9)
W4 O51 1.897(9)
W4 O43 1.925(9)
W4 O90 1.961(10)
W4 O101 2.314(11)
W5 O8 1.709(9)
W5 O42 1.866(10)
W5 O7 1.887(8)
W5 O38 1.895(10)
W5 O43 1.940(10)
W5 O101 2.436(9)
W6 O83 1.713(11)
W6 O41 1.869(9)
W6 O45 1.903(9)
W6 O31 1.932(10)
W6 O42 1.939(10)
W6 O37 2.392(10)
W7 O66 1.721(9)
W7 O103 1.867(10)
W7 O65 1.910(9)
W7 O13 1.917(9)
W7 O53 1.937(9)
W7 O14 2.350(8)
W8 O2 1.746(9)
W8 O108 1.748(9)
W8 O1 1.893(9)
W8 O51 1.938(10)
W8 O47 2.105(9)
W8 O107 2.270(8)
W9 O49 1.729(10)
W9 O36 1.790(9)
W9 O105 1.890(9)
W9 O48 1.960(10)
W9 O20 2.054(10)
W9 O100 2.313(11)
W10 O55 1.704(10)
W10 O34 1.895(9)
W10 O53 1.909(9)
W10 O57 1.910(9)
W10 O23 1.913(8)
W10 O14 2.411(10)
W11 O106 1.721(10)
W11 O67 1.786(9)
W11 O15 1.900(9)
W11 O29 1.919(10)
W11 O27 2.027(9)
W11 O16 2.468(8)
W12 O12 1.721(9)
W12 O104 1.886(11)
W12 O28 1.901(10)
W12 O34 1.930(10)
W12 O13 1.949(9)
W12 O14 2.339(9)
W13 O94 1.720(12)
W13 O64 1.794(9)
W13 O103 1.916(9)
W13 O93 1.935(10)
W13 O63 2.045(10)
W13 O87 2.376(10)
W14 O91 1.717(9)
W14 O21 1.879(9)
W14 O39 1.889(11)
W14 O90 1.910(11)
W14 O38 1.965(9)
W14 O101 2.321(9)
W15 O19 1.715(10)
W15 O20 1.873(12)
W15 O52 1.912(10)
W15 O21 1.928(10)
W15 O102 1.936(11)
W15 O100 2.357(9)
W16 O54 1.718(10)
W16 O24 1.810(8)
W16 O23 1.896(8)
W16 O15 1.923(8)
W16 O22 1.981(8)
W16 O16 2.414(9)
W17 O56 1.730(12)
W17 O22 1.848(9)
W17 O57 1.891(9)
W17 O18 1.934(10)
W17 O17 1.950(10)
W17 O58 2.362(11)
W18 O88 1.742(10)
W18 O27 1.820(9)
W18 O18 1.901(12)
W18 O61 1.904(14)
W18 O62 1.978(10)
W18 O58 2.379(8)
W19 O60 1.703(11)
W19 O84 1.878(13)
W19 O62 1.890(10)
W19 O17 1.920(14)
W19 O28 1.935(10)
W19 O58 2.334(9)
W20 O96 1.715(11)
W20 O33 1.833(9)
W20 O99 1.855(11)
W20 O45 1.941(10)
W20 O32 1.983(9)
W20 O37 2.389(9)
W21 O40 1.712(11)
W21 O102 1.866(10)
W21 O32 1.893(10)
W21 O31 1.924(11)
W21 O39 1.937(10)
W21 O37 2.307(9)
W22 O92 1.714(12)
W22 O29 1.871(10)
W22 O61 1.907(13)
W22 O93 1.913(12)
W22 O98 1.934(10)
W22 O87 2.389(9)
W23 O85 1.723(10)
W23 O2W 1.870(9)
W23 O48 1.873(12)
W23 O99 1.929(11)
W23 O52 1.954(9)
W23 O100 2.411(9)
W24 O80 1.724(12)
W24 O63 1.866(11)
W24 O98 1.904(10)
W24 O104 1.913(9)
W24 O84 1.950(12)
W24 O87 2.361(10)
Mo1 O50 1.674(9)
Mo1 O10 2.114(9)
Mo1 O36 2.132(9)
Mo1 O2 2.239(8)
Mo1 S3 2.314(4)
Mo1 S6 2.333(3)
Mo1 Mo5 2.8301(17)
Mo2 O69 1.676(10)
Mo2 O82 2.097(10)
Mo2 O76 2.110(9)
Mo2 S2 2.313(4)
Mo2 S5 2.322(3)
Mo2 O77 2.496(9)
Mo2 Mo6 2.8326(17)
Mo3 O81 1.680(9)
Mo3 O67 2.110(10)
Mo3 O64 2.132(9)
Mo3 O25 2.259(9)
Mo3 S4 2.322(4)
Mo3 S1 2.329(4)
Mo3 Mo4 2.8235(16)
Mo4 O68 1.680(11)
Mo4 O82 2.099(9)
Mo4 O76 2.120(10)
Mo4 S4 2.310(4)
Mo4 S1 2.319(4)
Mo4 O77 2.402(9)
Mo5 O71 1.680(9)
Mo5 O79 2.078(10)
Mo5 O78 2.102(9)
Mo5 S3 2.306(3)
Mo5 S6 2.334(4)
Mo5 O89 2.429(9)
Mo6 O70 1.679(10)
Mo6 O78 2.093(9)
Mo6 O79 2.096(10)
Mo6 S5 2.319(4)
Mo6 S2 2.322(3)
O16 B1 1.56(3)
O6 B2 1.54(3)
O14 B1 1.52(3)
O58 B1 1.52(3)
O37 B2 1.50(3)
O101 B2 1.51(3)
O87 B1 1.47(3)
O100 B2 1.52(3)
N2 C3 1.46(2)
N2 C4 1.470(19)
N1 C2 1.49(2)
N1 C1 1.49(2)
N7 C14 1.46(2)
N7 C13 1.51(2)
N10 C20 1.47(2)
N10 C19 1.48(2)
N4 C8 1.46(2)
N4 C7 1.50(2)
N6 C12 1.48(3)
N6 C11 1.49(3)
N9 C18 1.43(3)
N9 C17 1.56(3)
N11A C21A 1.38(4)
N11A C22A 1.46(4)
N13 C123 1.32(6)
N13 C124 1.61(7)
N15 C152 1.39(5)
N15 C151 1.43(6)
O1X O2X 1.70(5)
C161 N16 1.76(7)
N16 C162 1.40(7)
N17 C172 1.60(8)
N17 C171 1.84(8)
N14 C126 1.27(4)
N14 C125 1.48(3)
O17W O34W 1.02(4)
O20W O50W 1.49(7)
O27W O27B 0.80(4)
